data_4300847
loop_
_publ_author_name
'Aucott, Stephen M.'
'Kilian, Petr'
'Milton, Heather L.'
'Robertson, Stuart D.'
'Slawin, Alexandra M. Z.'
'Woollins, J. Derek'

_publ_section_title
;
 Bis(Cyclopentadienyl)Titanium Complexes of Naphthalene--1,8-Dithiolates,
 Biphenyl 2,2'-Dithiolates, and Related Ligands
;
_journal_coden_ASTM INOCAJ
_journal_issue 8
_journal_name_full 'Inorganic Chemistry'
_journal_page_first 2710
_journal_page_last 2718
_journal_paper_doi 10.1021/ic048483l
_journal_volume 44
_journal_year 2005
_chemical_formula_sum 'C25.5 H22 S2 Ti'
_chemical_formula_weight 440.45
_space_group_IT_number 12
_symmetry_cell_setting monoclinic
_symmetry_space_group_name_Hall '-C 2y'
_symmetry_space_group_name_H-M 'C 1 2/m 1'
_atom_sites_solution_hydrogens geom
_atom_sites_solution_primary direct
_atom_sites_solution_secondary difmap
_audit_creation_method SHELXL-97
_cell_angle_alpha 90.00
_cell_angle_beta 91.461(5)
_cell_angle_gamma 90.00
_cell_formula_units_Z 4
_cell_length_a 21.939(7)
_cell_length_b 12.009(4)
_cell_length_c 7.764(3)
_cell_measurement_reflns_used 37
_cell_measurement_temperature 125(2)
_cell_measurement_theta_max 28
_cell_measurement_theta_min 12
_cell_volume 2044.9(12)
_computing_cell_refinement 'Bruker SMART'
_computing_data_collection 'Bruker SMART'
_computing_data_reduction 'Bruker SHELXTL'
_computing_molecular_graphics 'Bruker SHELXTL'
_computing_publication_material 'Bruker SHELXTL'
_computing_structure_refinement 'SHELXL-97 (Sheldrick, 1997)'
_computing_structure_solution 'SHELXS-97 (Sheldrick, 1990)'
_diffrn_ambient_temperature 125(2)
_diffrn_detector_area_resol_mean 0.83
_diffrn_measured_fraction_theta_full 0.971
_diffrn_measured_fraction_theta_max 0.971
_diffrn_measurement_device_type 'CCD area detector'
_diffrn_measurement_method 'phi and omega scans'
_diffrn_radiation_monochromator graphite
_diffrn_radiation_source 'fine-focus sealed tube'
_diffrn_radiation_type MoK\a
_diffrn_radiation_wavelength 0.71073
_diffrn_reflns_av_R_equivalents 0.0540
_diffrn_reflns_av_sigmaI/netI 0.0544
_diffrn_reflns_limit_h_max 24
_diffrn_reflns_limit_h_min -26
_diffrn_reflns_limit_k_max 13
_diffrn_reflns_limit_k_min -14
_diffrn_reflns_limit_l_max 9
_diffrn_reflns_limit_l_min -9
_diffrn_reflns_number 6153
_diffrn_reflns_theta_full 25.39
_diffrn_reflns_theta_max 25.39
_diffrn_reflns_theta_min 1.86
_diffrn_standards_decay_% -
_diffrn_standards_interval_count -
_diffrn_standards_number -
_exptl_absorpt_coefficient_mu 0.632
_exptl_absorpt_correction_T_max 1.00000
_exptl_absorpt_correction_T_min 0.781008
_exptl_absorpt_correction_type multi-scan
_exptl_crystal_colour red
_exptl_crystal_density_diffrn 1.431
_exptl_crystal_density_meas ?
_exptl_crystal_density_method 'not measured'
_exptl_crystal_description needle
_exptl_crystal_F_000 916
_exptl_crystal_size_max 0.30
_exptl_crystal_size_mid 0.15
_exptl_crystal_size_min 0.10
_refine_diff_density_max 0.382
_refine_diff_density_min -0.343
_refine_diff_density_rms 0.070
_refine_ls_extinction_coef 0.0011(3)
_refine_ls_extinction_expression Fc^*^=kFc[1+0.001xFc^2^\l^3^/sin(2\q)]^-1/4^
_refine_ls_extinction_method SHELXL
_refine_ls_goodness_of_fit_ref 0.861
_refine_ls_hydrogen_treatment mixed
_refine_ls_matrix_type full
_refine_ls_number_parameters 144
_refine_ls_number_reflns 1928
_refine_ls_number_restraints 0
_refine_ls_restrained_S_all 0.861
_refine_ls_R_factor_all 0.0743
_refine_ls_R_factor_gt 0.0418
_refine_ls_shift/su_max 0.009
_refine_ls_shift/su_mean 0.001
_refine_ls_structure_factor_coef Fsqd
_refine_ls_weighting_details 'calc w=1/[\s^2^(Fo^2^)+(0.0473P)^2^+8.3529P] where P=(Fo^2^+2Fc^2^)/3'
_refine_ls_weighting_scheme calc
_refine_ls_wR_factor_gt 0.0851
_refine_ls_wR_factor_ref 0.1016
_reflns_number_gt 1376
_reflns_number_total 1928
_reflns_threshold_expression >2sigma(I)
_cod_data_source_file ic048483lsi20041029_024632_2.cif
_cod_data_source_block 3
_cod_depositor_comments
;
The following automatic conversions were performed:
'_symmetry_cell_setting' value 'Monoclinic' changed to 'monoclinic'
according to '/home/saulius/struct/CIF-dictionaries/cif_core.dic'
dictionary named 'cif_core.dic' version 2.4.1 from
2010-06-29.

'_exptl_absorpt_correction_type' value 'multiscan' changed to
'multi-scan' according to
'/home/saulius/struct/CIF-dictionaries/cif_core.dic' dictionary named
'cif_core.dic' version 2.4.1 from 2010-06-29.

Automatic conversion script
Id: cif_fix_enum 1527 2010-12-29 10:47:43Z saulius 

The following automatic conversions were performed:

'_exptl_crystal_density_meas' value '-' was changed to '?' - the
value is perceived as not measured.

Automatic conversion script
Id: cif_fix_values 3008 2015-01-20 13:52:24Z robertas 
;
_cod_original_cell_volume 2044.7(12)
_cod_original_formula_sum 'C25.50 H22 S2 Ti'
_cod_database_code 4300847

loop_
_symmetry_equiv_pos_as_xyz
'x, y, z'
'-x, y, -z'
'x+1/2, y+1/2, z'
'-x+1/2, y+1/2, -z'
'-x, -y, -z'
'x, -y, z'
'-x+1/2, -y+1/2, -z'
'x+1/2, -y+1/2, z'

loop_
_atom_site_label
_atom_site_type_symbol
_atom_site_fract_x
_atom_site_fract_y
_atom_site_fract_z
_atom_site_U_iso_or_equiv
_atom_site_adp_type
_atom_site_occupancy
_atom_site_symmetry_multiplicity
_atom_site_calc_flag
_atom_site_refinement_flags
_atom_site_disorder_assembly
_atom_site_disorder_group
Ti1 Ti 0.25004(3) 0.0000 0.90629(9) 0.0181(2) Uani 1 2 d S . .
S1 S 0.33000(3) 0.13491(7) 0.87743(10) 0.0237(2) Uani 1 1 d . . .
C1 C 0.36594(13) 0.1087(3) 0.6797(4) 0.0211(7) Uani 1 1 d . . .
C2 C 0.38401(14) 0.2032(3) 0.5896(4) 0.0289(8) Uani 1 1 d . . .
H2A H 0.3729 0.2742 0.6326 0.035 Uiso 1 1 calc R . .
C3 C 0.41805(14) 0.1984(3) 0.4377(4) 0.0332(9) Uani 1 1 d . . .
H3A H 0.4298 0.2649 0.3811 0.040 Uiso 1 1 calc R . .
C4 C 0.43368(13) 0.0973(3) 0.3739(4) 0.0307(8) Uani 1 1 d . . .
C5 C 0.41508(19) 0.0000 0.4621(5) 0.0250(10) Uani 1 2 d S . .
C10 C 0.38130(18) 0.0000 0.6147(5) 0.0204(9) Uani 1 2 d S . .
C11 C 0.46746(14) 0.0647(3) 0.2138(4) 0.0383(9) Uani 1 1 d . . .
H11A H 0.5097 0.0939 0.2186 0.046 Uiso 1 1 calc R . .
H11B H 0.4464 0.0939 0.1090 0.046 Uiso 1 1 calc R . .
C12 C 0.19055(14) 0.0582(3) 1.1387(4) 0.0246(7) Uani 1 1 d . . .
H12A H 0.1560 0.1045 1.1180 0.029 Uiso 1 1 calc R . .
C13 C 0.25015(15) 0.0947(3) 1.1745(4) 0.0278(8) Uani 1 1 d . . .
H13A H 0.2631 0.1700 1.1827 0.033 Uiso 1 1 calc R . .
C14 C 0.2875(2) 0.0000 1.1962(5) 0.0280(11) Uani 1 2 d S . .
H14A H 0.3301 0.0000 1.2211 0.034 Uiso 1 2 calc SR . .
C15 C 0.1497(2) 0.0000 0.7804(6) 0.0335(12) Uani 1 2 d S . .
H15A H 0.1148 0.0000 0.8504 0.040 Uiso 1 2 calc SR . .
C16 C 0.1796(2) 0.0921(4) 0.7205(6) 0.0675(16) Uani 1 1 d . . .
H16A H 0.1702 0.1679 0.7429 0.081 Uiso 1 1 calc R . .
C17 C 0.22583(19) 0.0522(7) 0.6217(5) 0.150(6) Uani 1 1 d . . .
H17A H 0.2539 0.0974 0.5618 0.180 Uiso 1 1 calc R . .
C21 C -0.01172(16) -0.0983(4) 0.9148(6) 0.0538(12) Uani 1 1 d . . .
H21A H -0.0201 -0.1671 0.8587 0.065 Uiso 1 1 calc R . .
C22 C -0.0226(2) 0.0000 0.8284(8) 0.0515(16) Uani 1 2 d S . .
C23 C -0.0448(5) 0.0000 0.6301(14) 0.041(3) Uani 0.50 2 d SP . .
H23A H -0.0422 0.0757 0.5837 0.061 Uiso 0.25 1 calc PR . .
H23B H -0.0871 -0.0259 0.6210 0.061 Uiso 0.25 1 calc PR . .
H23C H -0.0188 -0.0498 0.5643 0.061 Uiso 0.25 1 calc PR . .

loop_
_atom_site_aniso_label
_atom_site_aniso_U_11
_atom_site_aniso_U_22
_atom_site_aniso_U_33
_atom_site_aniso_U_23
_atom_site_aniso_U_13
_atom_site_aniso_U_12
Ti1 0.0177(4) 0.0228(5) 0.0139(4) 0.000 0.0005(3) 0.000
S1 0.0262(4) 0.0192(4) 0.0260(4) -0.0005(3) 0.0067(3) -0.0015(3)
C1 0.0163(15) 0.0259(17) 0.0210(15) 0.0051(13) -0.0001(12) 0.0015(13)
C2 0.0245(17) 0.0301(19) 0.0324(18) 0.0068(15) 0.0032(14) 0.0034(14)
C3 0.0189(16) 0.046(2) 0.0348(19) 0.0201(17) 0.0071(14) 0.0037(16)
C4 0.0134(15) 0.054(2) 0.0247(16) 0.0113(16) 0.0000(13) -0.0010(15)
C5 0.013(2) 0.042(3) 0.019(2) 0.000 -0.0080(17) 0.000
C10 0.016(2) 0.029(3) 0.017(2) 0.000 -0.0010(17) 0.000
C11 0.0180(16) 0.075(3) 0.0221(16) 0.0107(17) 0.0038(13) 0.0039(17)
C12 0.0261(16) 0.0287(17) 0.0194(15) -0.0001(13) 0.0077(12) 0.0058(14)
C13 0.043(2) 0.0236(17) 0.0165(15) -0.0069(13) 0.0064(14) -0.0069(15)
C14 0.027(2) 0.047(3) 0.011(2) 0.000 0.0010(18) 0.000
C15 0.014(2) 0.065(4) 0.021(2) 0.000 -0.0014(18) 0.000
C16 0.062(3) 0.043(3) 0.094(4) 0.029(3) -0.064(3) -0.012(2)
C17 0.032(2) 0.375(18) 0.041(2) 0.108(5) -0.0244(19) -0.072(5)
C21 0.023(2) 0.063(3) 0.075(3) -0.010(2) 0.0113(19) -0.0074(19)
C22 0.029(3) 0.057(4) 0.068(4) 0.000 0.013(3) 0.000
C23 0.039(6) 0.029(6) 0.055(7) 0.000 0.012(5) 0.000

loop_
_atom_type_symbol
_atom_type_description
_atom_type_scat_dispersion_real
_atom_type_scat_dispersion_imag
_atom_type_scat_source
C C 0.0033 0.0016 'International Tables Vol C Tables 4.2.6.8 and 6.1.1.4'
H H 0.0000 0.0000 'International Tables Vol C Tables 4.2.6.8 and 6.1.1.4'
S S 0.1246 0.1234 'International Tables Vol C Tables 4.2.6.8 and 6.1.1.4'
Ti Ti 0.2776 0.4457 'International Tables Vol C Tables 4.2.6.8 and 6.1.1.4'

loop_
_geom_angle_atom_site_label_1
_geom_angle_atom_site_label_2
_geom_angle_atom_site_label_3
_geom_angle
_geom_angle_site_symmetry_1
_geom_angle_site_symmetry_3
_geom_angle_publ_flag
C17 Ti1 C17 31.0(4) 6 . ?
C17 Ti1 C12 133.11(13) 6 . ?
C17 Ti1 C12 121.67(18) . . ?
C17 Ti1 C12 121.67(18) 6 6 ?
C17 Ti1 C12 133.11(13) . 6 ?
C12 Ti1 C12 34.44(16) . 6 ?
C17 Ti1 C16 34.0(2) 6 6 ?
C17 Ti1 C16 54.6(2) . 6 ?
C12 Ti1 C16 103.84(16) . 6 ?
C12 Ti1 C16 87.82(17) 6 6 ?
C17 Ti1 C16 54.6(2) 6 . ?
C17 Ti1 C16 33.95(19) . . ?
C12 Ti1 C16 87.82(17) . . ?
C12 Ti1 C16 103.84(16) 6 . ?
C16 Ti1 C16 55.8(2) 6 . ?
C17 Ti1 C14 163.2(2) 6 . ?
C17 Ti1 C14 163.2(2) . . ?
C12 Ti1 C14 57.33(13) . . ?
C12 Ti1 C14 57.33(13) 6 . ?
C16 Ti1 C14 141.56(16) 6 . ?
C16 Ti1 C14 141.56(16) . . ?
C17 Ti1 C13 161.88(18) 6 . ?
C17 Ti1 C13 134.0(2) . . ?
C12 Ti1 C13 34.43(11) . . ?
C12 Ti1 C13 57.25(11) 6 . ?
C16 Ti1 C13 138.26(16) 6 . ?
C16 Ti1 C13 107.30(17) . . ?
C14 Ti1 C13 34.52(10) . . ?
C17 Ti1 C13 134.0(2) 6 6 ?
C17 Ti1 C13 161.88(18) . 6 ?
C12 Ti1 C13 57.25(11) . 6 ?
C12 Ti1 C13 34.43(11) 6 6 ?
C16 Ti1 C13 107.30(17) 6 6 ?
C16 Ti1 C13 138.26(16) . 6 ?
C14 Ti1 C13 34.52(10) . 6 ?
C13 Ti1 C13 57.28(16) . 6 ?
C17 Ti1 C15 55.21(14) 6 . ?
C17 Ti1 C15 55.21(14) . . ?
C12 Ti1 C15 77.92(13) . . ?
C12 Ti1 C15 77.92(13) 6 . ?
C16 Ti1 C15 33.60(12) 6 . ?
C16 Ti1 C15 33.60(12) . . ?
C14 Ti1 C15 132.93(15) . . ?
C13 Ti1 C15 109.87(13) . . ?
C13 Ti1 C15 109.87(13) 6 . ?
C17 Ti1 S1 103.93(18) 6 . ?
C17 Ti1 S1 83.12(15) . . ?
C12 Ti1 S1 106.93(8) . . ?
C12 Ti1 S1 133.66(8) 6 . ?
C16 Ti1 S1 136.63(15) 6 . ?
C16 Ti1 S1 95.48(11) . . ?
C14 Ti1 S1 81.53(9) . . ?
C13 Ti1 S1 76.95(8) . . ?
C13 Ti1 S1 114.87(9) 6 . ?
C15 Ti1 S1 129.06(6) . . ?
C17 Ti1 S1 83.12(15) 6 6 ?
C17 Ti1 S1 103.93(18) . 6 ?
C12 Ti1 S1 133.66(8) . 6 ?
C12 Ti1 S1 106.93(8) 6 6 ?
C16 Ti1 S1 95.48(11) 6 6 ?
C16 Ti1 S1 136.63(15) . 6 ?
C14 Ti1 S1 81.53(8) . 6 ?
C13 Ti1 S1 114.87(9) . 6 ?
C13 Ti1 S1 76.95(8) 6 6 ?
C15 Ti1 S1 129.06(6) . 6 ?
S1 Ti1 S1 84.80(5) . 6 ?
C1 S1 Ti1 107.64(11) . . ?
C2 C1 C10 119.3(3) . . ?
C2 C1 S1 115.3(2) . . ?
C10 C1 S1 125.2(2) . . ?
C1 C2 C3 123.2(3) . . ?
C1 C2 H2A 118.4 . . ?
C3 C2 H2A 118.4 . . ?
C4 C3 C2 119.0(3) . . ?
C4 C3 H3A 120.5 . . ?
C2 C3 H3A 120.5 . . ?
C3 C4 C5 118.8(3) . . ?
C3 C4 C11 131.6(3) . . ?
C5 C4 C11 109.6(3) . . ?
C10 C5 C4 124.6(2) . . ?
C10 C5 C4 124.6(2) . 6 ?
C4 C5 C4 110.8(4) . 6 ?
C5 C10 C1 115.18(18) . . ?
C5 C10 C1 115.18(18) . 6 ?
C1 C10 C1 129.6(4) . 6 ?
C4 C11 C11 105.0(2) . 6 ?
C4 C11 H11A 110.7 . . ?
C11 C11 H11A 110.7 6 . ?
C4 C11 H11B 110.7 . . ?
C11 C11 H11B 110.7 6 . ?
H11A C11 H11B 108.8 . . ?
C12 C12 C13 108.3(2) 6 . ?
C12 C12 Ti1 72.78(8) 6 . ?
C13 C12 Ti1 73.30(16) . . ?
C12 C12 H12A 125.9 6 . ?
C13 C12 H12A 125.9 . . ?
Ti1 C12 H12A 119.9 . . ?
C12 C13 C14 107.9(3) . . ?
C12 C13 Ti1 72.28(17) . . ?
C14 C13 Ti1 72.9(2) . . ?
C12 C13 H13A 126.0 . . ?
C14 C13 H13A 126.0 . . ?
Ti1 C13 H13A 120.6 . . ?
C13 C14 C13 107.6(4) 6 . ?
C13 C14 Ti1 72.6(2) 6 . ?
C13 C14 Ti1 72.6(2) . . ?
C13 C14 H14A 126.2 6 . ?
C13 C14 H14A 126.2 . . ?
Ti1 C14 H14A 120.5 . . ?
C16 C15 C16 107.4(6) . 6 ?
C16 C15 Ti1 72.3(2) . . ?
C16 C15 Ti1 72.3(2) 6 . ?
C16 C15 H15A 126.3 . . ?
C16 C15 H15A 126.3 6 . ?
Ti1 C15 H15A 121.0 . . ?
C17 C16 C15 105.9(5) . . ?
C17 C16 Ti1 72.3(2) . . ?
C15 C16 Ti1 74.1(2) . . ?
C17 C16 H16A 127.1 . . ?
C15 C16 H16A 127.1 . . ?
Ti1 C16 H16A 118.6 . . ?
C17 C17 C16 110.4(4) 6 . ?
C17 C17 Ti1 74.5(2) 6 . ?
C16 C17 Ti1 73.7(2) . . ?
C17 C17 H17A 124.8 6 . ?
C16 C17 H17A 124.8 . . ?
Ti1 C17 H17A 118.7 . . ?
C22 C21 C21 120.9(3) . 2_557 ?
C22 C21 H21A 119.6 . . ?
C21 C21 H21A 119.6 2_557 . ?
C21 C22 C21 118.2(6) 6 . ?
C21 C22 C23 120.9(3) 6 . ?
C21 C22 C23 120.9(3) . . ?
C22 C23 H23A 109.5 . . ?
C22 C23 H23B 109.5 . . ?
H23A C23 H23B 109.5 . . ?
C22 C23 H23C 109.5 . . ?
H23A C23 H23C 109.5 . . ?
H23B C23 H23C 109.5 . . ?

loop_
_geom_bond_atom_site_label_1
_geom_bond_atom_site_label_2
_geom_bond_distance
_geom_bond_site_symmetry_2
_geom_bond_publ_flag
Ti1 C17 2.345(4) 6 ?
Ti1 C17 2.345(4) . ?
Ti1 C12 2.359(3) . ?
Ti1 C12 2.359(3) 6 ?
Ti1 C16 2.362(4) 6 ?
Ti1 C16 2.362(4) . ?
Ti1 C14 2.376(4) . ?
Ti1 C13 2.373(3) . ?
Ti1 C13 2.373(3) 6 ?
Ti1 C15 2.386(4) . ?
Ti1 S1 2.4026(11) . ?
Ti1 S1 2.4026(11) 6 ?
S1 C1 1.772(3) . ?
C1 C2 1.396(4) . ?
C1 C10 1.442(3) . ?
C2 C3 1.413(4) . ?
C2 H2A 0.9500 . ?
C3 C4 1.359(5) . ?
C3 H3A 0.9500 . ?
C4 C5 1.420(4) . ?
C4 C11 1.515(4) . ?
C5 C10 1.413(6) . ?
C5 C4 1.420(4) 6 ?
C10 C1 1.442(4) 6 ?
C11 C11 1.554(8) 6 ?
C11 H11A 0.9900 . ?
C11 H11B 0.9900 . ?
C12 C12 1.397(6) 6 ?
C12 C13 1.400(5) . ?
C12 H12A 0.9500 . ?
C13 C14 1.409(4) . ?
C13 H13A 0.9500 . ?
C14 C13 1.409(4) 6 ?
C14 H14A 0.9500 . ?
C15 C16 1.372(5) . ?
C15 C16 1.372(5) 6 ?
C15 H15A 0.9500 . ?
C16 C17 1.375(8) . ?
C16 H16A 0.9500 . ?
C17 C17 1.254(18) 6 ?
C17 H17A 0.9500 . ?
C21 C22 1.375(5) . ?
C21 C21 1.407(9) 2_557 ?
C21 H21A 0.9500 . ?
C22 C21 1.375(5) 6 ?
C22 C23 1.603(12) . ?
C23 H23A 0.9800 . ?
C23 H23B 0.9800 . ?
C23 H23C 0.9800 . ?

loop_
_geom_torsion_atom_site_label_1
_geom_torsion_atom_site_label_2
_geom_torsion_atom_site_label_3
_geom_torsion_atom_site_label_4
_geom_torsion
_geom_torsion_site_symmetry_1
_geom_torsion_site_symmetry_2
_geom_torsion_site_symmetry_3
_geom_torsion_site_symmetry_4
_geom_torsion_publ_flag
C17 Ti1 S1 C1 -24.5(2) 6 . . . ?
C17 Ti1 S1 C1 -47.6(2) . . . . ?
C12 Ti1 S1 C1 -168.70(13) . . . . ?
C12 Ti1 S1 C1 165.61(15) 6 . . . ?
C16 Ti1 S1 C1 -35.37(19) 6 . . . ?
C16 Ti1 S1 C1 -79.32(18) . . . . ?
C14 Ti1 S1 C1 139.30(13) . . . . ?
C13 Ti1 S1 C1 174.16(14) . . . . ?
C13 Ti1 S1 C1 130.13(14) 6 . . . ?
C15 Ti1 S1 C1 -80.70(16) . . . . ?
S1 Ti1 S1 C1 57.11(11) 6 . . . ?
Ti1 S1 C1 C2 142.4(2) . . . . ?
Ti1 S1 C1 C10 -42.4(3) . . . . ?
C10 C1 C2 C3 -1.3(5) . . . . ?
S1 C1 C2 C3 174.2(2) . . . . ?
C1 C2 C3 C4 0.7(5) . . . . ?
C2 C3 C4 C5 0.1(5) . . . . ?
C2 C3 C4 C11 177.7(3) . . . . ?
C3 C4 C5 C10 -0.5(6) . . . . ?
C11 C4 C5 C10 -178.5(4) . . . . ?
C3 C4 C5 C4 178.1(2) . . . 6 ?
C11 C4 C5 C4 0.0(5) . . . 6 ?
C4 C5 C10 C1 -0.1(6) . . . . ?
C4 C5 C10 C1 -178.4(3) 6 . . . ?
C4 C5 C10 C1 178.4(3) . . . 6 ?
C4 C5 C10 C1 0.1(6) 6 . . 6 ?
C2 C1 C10 C5 0.9(5) . . . . ?
S1 C1 C10 C5 -174.1(3) . . . . ?
C2 C1 C10 C1 -177.3(3) . . . 6 ?
S1 C1 C10 C1 7.7(6) . . . 6 ?
C3 C4 C11 C11 -177.7(3) . . . 6 ?
C5 C4 C11 C11 0.0(3) . . . 6 ?
C17 Ti1 C12 C12 84.6(3) 6 . . 6 ?
C17 Ti1 C12 C12 121.3(2) . . . 6 ?
C16 Ti1 C12 C12 64.63(12) 6 . . 6 ?
C16 Ti1 C12 C12 118.60(11) . . . 6 ?
C14 Ti1 C12 C12 -78.54(7) . . . 6 ?
C13 Ti1 C12 C12 -115.81(18) . . . 6 ?
C13 Ti1 C12 C12 -37.24(12) 6 . . 6 ?
C15 Ti1 C12 C12 86.20(5) . . . 6 ?
S1 Ti1 C12 C12 -146.33(6) . . . 6 ?
S1 Ti1 C12 C12 -47.15(7) 6 . . 6 ?
C17 Ti1 C12 C13 -159.5(3) 6 . . . ?
C17 Ti1 C12 C13 -122.9(3) . . . . ?
C12 Ti1 C12 C13 115.81(18) 6 . . . ?
C16 Ti1 C12 C13 -179.6(2) 6 . . . ?
C16 Ti1 C12 C13 -125.6(2) . . . . ?
C14 Ti1 C12 C13 37.27(17) . . . . ?
C13 Ti1 C12 C13 78.6(3) 6 . . . ?
C15 Ti1 C12 C13 -158.0(2) . . . . ?
S1 Ti1 C12 C13 -30.5(2) . . . . ?
S1 Ti1 C12 C13 68.7(2) 6 . . . ?
C12 C12 C13 C14 0.2(3) 6 . . . ?
Ti1 C12 C13 C14 -64.7(2) . . . . ?
C12 C12 C13 Ti1 64.88(8) 6 . . . ?
C17 Ti1 C13 C12 55.1(7) 6 . . . ?
C17 Ti1 C13 C12 83.3(2) . . . . ?
C12 Ti1 C13 C12 -37.3(2) 6 . . . ?
C16 Ti1 C13 C12 0.6(3) 6 . . . ?
C16 Ti1 C13 C12 58.3(2) . . . . ?
C14 Ti1 C13 C12 -115.9(3) . . . . ?
C13 Ti1 C13 C12 -78.5(2) 6 . . . ?
C15 Ti1 C13 C12 22.9(2) . . . . ?
S1 Ti1 C13 C12 150.1(2) . . . . ?
S1 Ti1 C13 C12 -132.04(17) 6 . . . ?
C17 Ti1 C13 C14 171.0(6) 6 . . . ?
C17 Ti1 C13 C14 -160.8(2) . . . . ?
C12 Ti1 C13 C14 115.9(3) . . . . ?
C12 Ti1 C13 C14 78.6(2) 6 . . . ?
C16 Ti1 C13 C14 116.5(3) 6 . . . ?
C16 Ti1 C13 C14 174.2(2) . . . . ?
C13 Ti1 C13 C14 37.4(2) 6 . . . ?
C15 Ti1 C13 C14 138.8(2) . . . . ?
S1 Ti1 C13 C14 -94.0(2) . . . . ?
S1 Ti1 C13 C14 -16.2(2) 6 . . . ?
C12 C13 C14 C13 -0.4(4) . . . 6 ?
Ti1 C13 C14 C13 -64.6(3) . . . 6 ?
C12 C13 C14 Ti1 64.3(2) . . . . ?
C17 Ti1 C14 C13 -54.8(7) 6 . . 6 ?
C17 Ti1 C14 C13 170.3(6) . . . 6 ?
C12 Ti1 C14 C13 78.4(2) . . . 6 ?
C12 Ti1 C14 C13 37.2(2) 6 . . 6 ?
C16 Ti1 C14 C13 8.9(3) 6 . . 6 ?
C16 Ti1 C14 C13 106.6(2) . . . 6 ?
C13 Ti1 C14 C13 115.5(4) . . . 6 ?
C15 Ti1 C14 C13 57.76(19) . . . 6 ?
S1 Ti1 C14 C13 -165.2(2) . . . 6 ?
S1 Ti1 C14 C13 -79.26(19) 6 . . 6 ?
C17 Ti1 C14 C13 -170.3(6) 6 . . . ?
C17 Ti1 C14 C13 54.8(7) . . . . ?
C12 Ti1 C14 C13 -37.2(2) . . . . ?
C12 Ti1 C14 C13 -78.4(2) 6 . . . ?
C16 Ti1 C14 C13 -106.6(2) 6 . . . ?
C16 Ti1 C14 C13 -8.9(3) . . . . ?
C13 Ti1 C14 C13 -115.5(4) 6 . . . ?
C15 Ti1 C14 C13 -57.76(19) . . . . ?
S1 Ti1 C14 C13 79.26(19) . . . . ?
S1 Ti1 C14 C13 165.2(2) 6 . . . ?
C17 Ti1 C15 C16 -76.8(4) 6 . . . ?
C17 Ti1 C15 C16 -38.8(4) . . . . ?
C12 Ti1 C15 C16 104.6(3) . . . . ?
C12 Ti1 C15 C16 139.8(3) 6 . . . ?
C16 Ti1 C15 C16 -115.6(6) 6 . . . ?
C14 Ti1 C15 C16 122.2(3) . . . . ?
C13 Ti1 C15 C16 91.6(3) . . . . ?
C13 Ti1 C15 C16 152.9(3) 6 . . . ?
S1 Ti1 C15 C16 2.5(3) . . . . ?
S1 Ti1 C15 C16 -118.1(3) 6 . . . ?
C17 Ti1 C15 C16 38.8(4) 6 . . 6 ?
C17 Ti1 C15 C16 76.8(4) . . . 6 ?
C12 Ti1 C15 C16 -139.8(3) . . . 6 ?
C12 Ti1 C15 C16 -104.6(3) 6 . . 6 ?
C16 Ti1 C15 C16 115.6(6) . . . 6 ?
C14 Ti1 C15 C16 -122.2(3) . . . 6 ?
C13 Ti1 C15 C16 -152.9(3) . . . 6 ?
C13 Ti1 C15 C16 -91.6(3) 6 . . 6 ?
S1 Ti1 C15 C16 118.1(3) . . . 6 ?
S1 Ti1 C15 C16 -2.5(3) 6 . . 6 ?
C16 C15 C16 C17 1.7(6) 6 . . . ?
Ti1 C15 C16 C17 65.9(3) . . . . ?
C16 C15 C16 Ti1 -64.2(4) 6 . . . ?
C17 Ti1 C16 C17 -34.2(5) 6 . . . ?
C12 Ti1 C16 C17 175.8(4) . . . . ?
C12 Ti1 C16 C17 -153.4(4) 6 . . . ?
C16 Ti1 C16 C17 -75.8(4) 6 . . . ?
C14 Ti1 C16 C17 152.3(4) . . . . ?
C13 Ti1 C16 C17 147.0(4) . . . . ?
C13 Ti1 C16 C17 -153.0(4) 6 . . . ?
C15 Ti1 C16 C17 -112.9(5) . . . . ?
S1 Ti1 C16 C17 69.0(4) . . . . ?
S1 Ti1 C16 C17 -19.2(4) 6 . . . ?
C17 Ti1 C16 C15 78.7(3) 6 . . . ?
C17 Ti1 C16 C15 112.9(5) . . . . ?
C12 Ti1 C16 C15 -71.3(3) . . . . ?
C12 Ti1 C16 C15 -40.5(3) 6 . . . ?
C16 Ti1 C16 C15 37.1(3) 6 . . . ?
C14 Ti1 C16 C15 -94.8(3) . . . . ?
C13 Ti1 C16 C15 -100.1(3) . . . . ?
C13 Ti1 C16 C15 -40.1(4) 6 . . . ?
S1 Ti1 C16 C15 -178.1(3) . . . . ?
S1 Ti1 C16 C15 93.7(3) 6 . . . ?
C15 C16 C17 C17 -1.0(4) . . . 6 ?
Ti1 C16 C17 C17 66.06(14) . . . 6 ?
C15 C16 C17 Ti1 -67.1(3) . . . . ?
C12 Ti1 C17 C17 -122.15(15) . . . 6 ?
C12 Ti1 C17 C17 -80.7(2) 6 . . 6 ?
C16 Ti1 C17 C17 -37.52(18) 6 . . 6 ?
C16 Ti1 C17 C17 -117.3(3) . . . 6 ?
C14 Ti1 C17 C17 156.5(6) . . . 6 ?
C13 Ti1 C17 C17 -163.44(17) . . . 6 ?
C13 Ti1 C17 C17 -41.3(6) 6 . . 6 ?
C15 Ti1 C17 C17 -78.89(17) . . . 6 ?
S1 Ti1 C17 C17 132.17(4) . . . 6 ?
S1 Ti1 C17 C17 49.30(5) 6 . . 6 ?
C17 Ti1 C17 C16 117.3(3) 6 . . . ?
C12 Ti1 C17 C16 -4.9(4) . . . . ?
C12 Ti1 C17 C16 36.5(5) 6 . . . ?
C16 Ti1 C17 C16 79.7(4) 6 . . . ?
C14 Ti1 C17 C16 -86.2(6) . . . . ?
C13 Ti1 C17 C16 -46.2(4) . . . . ?
C13 Ti1 C17 C16 76.0(9) 6 . . . ?
C15 Ti1 C17 C16 38.4(2) . . . . ?
S1 Ti1 C17 C16 -110.6(4) . . . . ?
S1 Ti1 C17 C16 166.5(3) 6 . . . ?
C21 C21 C22 C21 -2.0(9) 2_557 . . 6 ?
C21 C21 C22 C23 175.7(6) 2_557 . . . ?
